data_9016550
loop_
_publ_author_name
'Pinto, D.'
'Balic-Zunic T'
'Garavelli, A.'
'Vurro, F.'

_publ_section_title
;
 Structure refinement of Ag-free heyrovskyite from Vulcano (Aeolian Islands, Italy)
;
_journal_name_full 'American Mineralogist'
_journal_page_first 1120
_journal_page_last 1128
_journal_paper_doi 10.2138/am.2011.3635
_journal_volume 96
_journal_year 2011
_chemical_compound_source 'La Fossa crater, Vulcano (Aeolian Islands, Italy)'
_chemical_formula_sum 'Bi2.12 Pb5.828 S8.7 Se0.3'
_chemical_name_mineral Heyrovskyite
_space_group_IT_number 63
_symmetry_space_group_name_Hall '-B 2 2b'
_symmetry_space_group_name_H-M 'B b m m'
_cell_angle_alpha 90
_cell_angle_beta 90
_cell_angle_gamma 90
_cell_length_a 13.7498
_cell_length_b 31.5053
_cell_length_c 4.1475
_cell_formula_units_Z 4
_cell_volume 1796.662
_database_code_amcsd 0018391
_exptl_crystal_density_diffrn 7.221
_cod_original_formula_sum 'Pb5.828 Bi2.12 S8.7 Se.3'
_cod_database_code 9016550

loop_
_space_group_symop_operation_xyz
x,y,z
1/2+x,y,1/2+z
-x,1/2+y,z
1/2-x,1/2+y,1/2+z
x,1/2-y,-z
1/2+x,1/2-y,1/2-z
x,y,-z
1/2+x,y,1/2-z
-x,-y,z
1/2-x,-y,1/2+z
x,1/2-y,z
1/2+x,1/2-y,1/2+z
-x,1/2+y,-z
1/2-x,1/2+y,1/2-z
-x,-y,-z
1/2-x,-y,1/2-z

loop_
_atom_site_aniso_label
_atom_site_aniso_U_11
_atom_site_aniso_U_22
_atom_site_aniso_U_33
_atom_site_aniso_U_12
_atom_site_aniso_U_13
_atom_site_aniso_U_23
Pb1 0.03660 0.08070 0.03290 0.00000 0.00000 0.00000
Pb2 0.02010 0.02060 0.01730 0.00050 0.00000 0.00000
Bi2 0.02010 0.02060 0.01730 0.00050 0.00000 0.00000
Pb3 0.01950 0.02230 0.01660 0.00090 0.00000 0.00000
Pb4 0.02530 0.02140 0.02030 0.00030 0.00000 0.00000
Bi4 0.02530 0.02140 0.02030 0.00030 0.00000 0.00000
Pb5 0.02070 0.02160 0.01810 -0.00040 0.00000 0.00000
Bi5 0.02070 0.02160 0.01810 -0.00040 0.00000 0.00000
S1 0.02800 0.02200 0.02500 -0.00160 0.00000 0.00000
Se1 0.02800 0.02200 0.02500 -0.00160 0.00000 0.00000
S2 0.02100 0.01730 0.01600 0.00100 0.00000 0.00000
S3 0.02400 0.02300 0.02400 0.00000 0.00000 0.00000
S4 0.02600 0.03700 0.01900 0.00940 0.00000 0.00000
Se4 0.02600 0.03700 0.01900 0.00940 0.00000 0.00000
S5 0.01500 0.02510 0.01330 0.00010 0.00000 0.00000

loop_
_atom_site_label
_atom_site_fract_x
_atom_site_fract_y
_atom_site_fract_z
_atom_site_occupancy
_atom_site_U_iso_or_equiv
Pb1 0.42053 0.25000 0.00000 1.00000 0.05010
Pb2 0.50000 0.00000 0.00000 0.72000 0.01930
Bi2 0.50000 0.00000 0.00000 0.28000 0.01930
Pb3 0.22858 0.05814 0.00000 0.97400 0.01950
Pb4 0.18197 0.17479 0.50000 0.54000 0.02230
Bi4 0.18197 0.17479 0.50000 0.46000 0.02230
Pb5 0.45567 0.11896 0.50000 0.54000 0.02011
Bi5 0.45567 0.11896 0.50000 0.46000 0.02011
S1 0.04610 0.19549 0.00000 0.91000 0.02500
Se1 0.04610 0.19549 0.00000 0.09000 0.02500
S2 0.08770 0.08542 0.50000 1.00000 0.01800
S3 0.28030 0.25000 0.50000 1.00000 0.02390
S4 0.32540 0.14598 0.00000 0.94000 0.02710
Se4 0.32540 0.14598 0.00000 0.06000 0.02710
S5 0.36140 0.02677 0.50000 1.00000 0.01800

loop_
_cod_related_entry_id
_cod_related_entry_database
_cod_related_entry_code
1 AMCSD 0018391
